data_7019707
loop_
_publ_author_name
'Neu, Rebecca C.'
'M\'enard, Gabriel'
'Stephan, Douglas W.'

_publ_section_title
;
 Exchange chemistry of tBu(3)P(CO(2))B(C(6)F(5))(2)Cl.
;
_journal_issue 30
_journal_name_full 'Dalton transactions (Cambridge, England : 2003)'
_journal_page_first 9016
_journal_page_last 9018
_journal_paper_doi 10.1039/c2dt30206c
_journal_volume 41
_journal_year 2012
_chemical_formula_sum 'C31 H27 Al F15 O2 P'
_chemical_formula_weight 774.48
_chemical_name_systematic
;

?
;
_space_group_IT_number 14
_symmetry_cell_setting monoclinic
_symmetry_space_group_name_Hall '-P 2yn'
_symmetry_space_group_name_H-M 'P 1 21/n 1'
_atom_sites_solution_hydrogens geom
_atom_sites_solution_primary direct
_atom_sites_solution_secondary difmap
_audit_creation_method SHELXL-97
_cell_angle_alpha 90.00
_cell_angle_beta 108.346(2)
_cell_angle_gamma 90.00
_cell_formula_units_Z 8
_cell_length_a 18.2162(8)
_cell_length_b 15.2634(7)
_cell_length_c 24.7764(11)
_cell_measurement_reflns_used 16087
_cell_measurement_temperature 150(2)
_cell_measurement_theta_max 27.59
_cell_measurement_theta_min 2.67
_cell_volume 6538.7(5)
_computing_cell_refinement 'Bruker SMART'
_computing_data_collection 'Bruker SMART'
_computing_data_reduction 'Bruker SAINT'
_computing_molecular_graphics 'Bruker SHELXTL'
_computing_publication_material 'Bruker SHELXTL'
_computing_structure_refinement 'SHELXL-97 (Sheldrick, 1997)'
_computing_structure_solution 'SHELXS-97 (Sheldrick, 1990)'
_diffrn_ambient_temperature 150(2)
_diffrn_measured_fraction_theta_full 0.997
_diffrn_measured_fraction_theta_max 0.997
_diffrn_measurement_device_type 'CCD area detector'
_diffrn_measurement_method 'phi and omega scans'
_diffrn_radiation_monochromator graphite
_diffrn_radiation_source 'fine-focus sealed tube'
_diffrn_radiation_type MoK\a
_diffrn_radiation_wavelength 0.71073
_diffrn_reflns_av_R_equivalents 0.0472
_diffrn_reflns_av_sigmaI/netI 0.0537
_diffrn_reflns_limit_h_max 23
_diffrn_reflns_limit_h_min -23
_diffrn_reflns_limit_k_max 20
_diffrn_reflns_limit_k_min -16
_diffrn_reflns_limit_l_max 32
_diffrn_reflns_limit_l_min -25
_diffrn_reflns_number 59519
_diffrn_reflns_theta_full 27.85
_diffrn_reflns_theta_max 27.85
_diffrn_reflns_theta_min 1.22
_exptl_absorpt_coefficient_mu 0.226
_exptl_absorpt_correction_T_max 0.9604
_exptl_absorpt_correction_T_min 0.9331
_exptl_absorpt_correction_type multi-scan
_exptl_absorpt_process_details sadabs
_exptl_crystal_colour colorless
_exptl_crystal_density_diffrn 1.573
_exptl_crystal_density_method 'not measured'
_exptl_crystal_description blocks
_exptl_crystal_F_000 3136
_exptl_crystal_size_max 0.31
_exptl_crystal_size_mid 0.20
_exptl_crystal_size_min 0.18
_refine_diff_density_max 0.527
_refine_diff_density_min -0.390
_refine_diff_density_rms 0.059
_refine_ls_extinction_method none
_refine_ls_goodness_of_fit_ref 1.018
_refine_ls_hydrogen_treatment constr
_refine_ls_matrix_type full
_refine_ls_number_parameters 919
_refine_ls_number_reflns 15499
_refine_ls_number_restraints 0
_refine_ls_restrained_S_all 1.018
_refine_ls_R_factor_all 0.0843
_refine_ls_R_factor_gt 0.0464
_refine_ls_shift/su_max 0.001
_refine_ls_shift/su_mean 0.000
_refine_ls_structure_factor_coef Fsqd
_refine_ls_weighting_details 'calc w=1/[\s^2^(Fo^2^)+(0.0549P)^2^+2.1180P] where P=(Fo^2^+2Fc^2^)/3'
_refine_ls_weighting_scheme calc
_refine_ls_wR_factor_gt 0.1059
_refine_ls_wR_factor_ref 0.1219
_reflns_number_gt 10350
_reflns_number_total 15499
_reflns_threshold_expression >2sigma(I)
_cod_data_source_file c2dt30206c.txt
_cod_data_source_block compound3_C31H27AlF15O2P
_cod_original_sg_symbol_H-M P2(1)/n
_cod_database_code 7019707

loop_
_symmetry_equiv_pos_as_xyz
'x, y, z'
'-x+1/2, y+1/2, -z+1/2'
'-x, -y, -z'
'x-1/2, -y-1/2, z-1/2'

loop_
_atom_site_label
_atom_site_type_symbol
_atom_site_fract_x
_atom_site_fract_y
_atom_site_fract_z
_atom_site_U_iso_or_equiv
_atom_site_adp_type
_atom_site_occupancy
_atom_site_symmetry_multiplicity
_atom_site_calc_flag
_atom_site_refinement_flags
Al3 Al 0.95871(4) 0.72839(4) 0.61765(3) 0.02012(14) Uani 1 1 d .
Al4 Al 0.54877(4) 0.25295(4) 0.38952(3) 0.02066(14) Uani 1 1 d .
O1 O 0.95342(8) 0.72162(9) 0.54273(6) 0.0236(3) Uani 1 1 d .
O2 O 1.00938(10) 0.85174(10) 0.54562(7) 0.0349(4) Uani 1 1 d .
O3 O 0.51636(9) 0.12363(9) 0.46847(6) 0.0278(4) Uani 1 1 d .
O4 O 0.55127(9) 0.26263(9) 0.46355(6) 0.0237(3) Uani 1 1 d .
P1 P 0.50714(3) 0.22124(3) 0.55539(2) 0.01749(12) Uani 1 1 d .
P2 P 0.99729(3) 0.75971(3) 0.45091(2) 0.02038(12) Uani 1 1 d .
F1 F 1.06837(8) 0.56798(8) 0.63274(6) 0.0374(3) Uani 1 1 d .
F2 F 1.21954(9) 0.54500(11) 0.68569(7) 0.0571(5) Uani 1 1 d .
F3 F 1.30879(9) 0.68354(14) 0.73770(7) 0.0688(6) Uani 1 1 d .
F4 F 1.24368(9) 0.84443(12) 0.73563(7) 0.0603(5) Uani 1 1 d .
F5 F 1.09168(8) 0.86750(9) 0.68194(6) 0.0411(4) Uani 1 1 d .
F6 F 0.79570(8) 0.66035(9) 0.54591(6) 0.0399(4) Uani 1 1 d .
F7 F 0.71044(8) 0.52241(11) 0.55816(6) 0.0514(4) Uani 1 1 d .
F8 F 0.76712(9) 0.40889(9) 0.64600(7) 0.0481(4) Uani 1 1 d .
F9 F 0.90791(9) 0.43726(12) 0.72262(7) 0.0661(6) Uani 1 1 d .
F10 F 0.99015(8) 0.58012(11) 0.71516(6) 0.0507(4) Uani 1 1 d .
F11 F 0.97107(8) 0.81674(9) 0.73328(5) 0.0329(3) Uani 1 1 d .
F12 F 0.90680(9) 0.96293(9) 0.76026(5) 0.0402(4) Uani 1 1 d .
F13 F 0.80614(8) 1.05895(9) 0.67746(6) 0.0403(4) Uani 1 1 d .
F14 F 0.76751(8) 1.00653(9) 0.56719(6) 0.0378(3) Uani 1 1 d .
F15 F 0.83458(7) 0.86441(9) 0.53911(5) 0.0318(3) Uani 1 1 d .
F16 F 0.69110(7) 0.13935(9) 0.47184(5) 0.0325(3) Uani 1 1 d .
F17 F 0.77259(8) 0.00705(10) 0.44715(6) 0.0420(4) Uani 1 1 d .
F18 F 0.73859(9) -0.05149(10) 0.33849(6) 0.0451(4) Uani 1 1 d .
F19 F 0.62598(9) 0.02707(9) 0.25395(5) 0.0404(4) Uani 1 1 d .
F20 F 0.54685(8) 0.16362(9) 0.27742(5) 0.0348(3) Uani 1 1 d .
F21 F 0.68124(8) 0.38033(9) 0.46566(6) 0.0380(3) Uani 1 1 d .
F22 F 0.73403(9) 0.53479(10) 0.44129(7) 0.0497(4) Uani 1 1 d .
F23 F 0.67719(9) 0.60367(9) 0.33500(7) 0.0487(4) Uani 1 1 d .
F24 F 0.56736(9) 0.51538(10) 0.25309(6) 0.0480(4) Uani 1 1 d .
F25 F 0.51150(9) 0.36365(9) 0.27734(5) 0.0398(4) Uani 1 1 d .
F26 F 0.41418(9) 0.39226(9) 0.35573(6) 0.0460(4) Uani 1 1 d .
F27 F 0.26223(10) 0.37786(12) 0.29745(7) 0.0619(5) Uani 1 1 d .
F28 F 0.19955(8) 0.21851(13) 0.26177(7) 0.0609(5) Uani 1 1 d .
F29 F 0.29039(9) 0.07308(11) 0.28317(7) 0.0539(4) Uani 1 1 d .
F30 F 0.44251(8) 0.08687(8) 0.33860(6) 0.0361(3) Uani 1 1 d .
C1 C 0.89818(12) 0.62445(14) 0.62868(9) 0.0228(5) Uani 1 1 d .
C2 C 0.92235(13) 0.56659(16) 0.67374(9) 0.0296(5) Uani 1 1 d .
C3 C 0.88036(14) 0.49372(17) 0.67959(11) 0.0361(6) Uani 1 1 d .
C4 C 0.80914(14) 0.47868(15) 0.64040(10) 0.0318(5) Uani 1 1 d .
C5 C 0.78099(13) 0.53558(15) 0.59559(10) 0.0307(5) Uani 1 1 d .
C6 C 0.82604(13) 0.60595(14) 0.59103(9) 0.0246(5) Uani 1 1 d .
C7 C 1.07232(12) 0.71819(14) 0.65749(9) 0.0228(5) Uani 1 1 d .
C8 C 1.10986(13) 0.63838(15) 0.65951(9) 0.0271(5) Uani 1 1 d .
C9 C 1.18758(14) 0.62451(17) 0.68554(10) 0.0363(6) Uani 1 1 d .
C10 C 1.23240(14) 0.6942(2) 0.71164(10) 0.0422(7) Uani 1 1 d .
C11 C 1.19931(14) 0.77573(19) 0.71057(10) 0.0394(6) Uani 1 1 d .
C12 C 1.12102(13) 0.78586(15) 0.68339(9) 0.0283(5) Uani 1 1 d .
C13 C 0.90717(12) 0.83531(14) 0.63523(9) 0.0212(4) Uani 1 1 d .
C14 C 0.85422(12) 0.88548(14) 0.59518(9) 0.0230(5) Uani 1 1 d .
C15 C 0.81861(12) 0.95888(15) 0.60815(9) 0.0262(5) Uani 1 1 d .
C16 C 0.83792(13) 0.98570(15) 0.66398(10) 0.0276(5) Uani 1 1 d .
C17 C 0.88975(13) 0.93780(15) 0.70573(9) 0.0269(5) Uani 1 1 d .
C18 C 0.92194(13) 0.86390(14) 0.69046(9) 0.0238(5) Uani 1 1 d .
C19 C 0.69905(13) 0.01600(15) 0.35051(10) 0.0294(5) Uani 1 1 d .
C20 C 0.64160(14) 0.05562(15) 0.30765(9) 0.0282(5) Uani 1 1 d .
C21 C 0.60186(13) 0.12473(14) 0.32106(9) 0.0245(5) Uani 1 1 d .
C22 C 0.61420(12) 0.15591(13) 0.37566(9) 0.0215(4) Uani 1 1 d .
C23 C 0.67336(12) 0.11434(14) 0.41676(9) 0.0234(5) Uani 1 1 d .
C24 C 0.71614(13) 0.04619(15) 0.40549(9) 0.0283(5) Uani 1 1 d .
C25 C 0.43558(13) 0.24037(15) 0.34827(9) 0.0255(5) Uani 1 1 d .
C26 C 0.40010(13) 0.16101(15) 0.32909(9) 0.0286(5) Uani 1 1 d .
C27 C 0.32182(14) 0.15221(18) 0.30057(10) 0.0372(6) Uani 1 1 d .
C28 C 0.27582(14) 0.2254(2) 0.28987(11) 0.0415(7) Uani 1 1 d .
C29 C 0.30776(15) 0.30577(19) 0.30811(11) 0.0413(7) Uani 1 1 d .
C30 C 0.38569(15) 0.31130(16) 0.33694(10) 0.0335(6) Uani 1 1 d .
C31 C 0.64956(13) 0.41273(15) 0.41221(10) 0.0270(5) Uani 1 1 d .
C32 C 0.59207(13) 0.36664(14) 0.37321(9) 0.0240(5) Uani 1 1 d .
C33 C 0.56658(13) 0.40455(15) 0.31978(9) 0.0276(5) Uani 1 1 d .
C34 C 0.59403(14) 0.48254(15) 0.30580(10) 0.0295(5) Uani 1 1 d .
C35 C 0.64993(14) 0.52648(15) 0.34706(11) 0.0322(5) Uani 1 1 d .
C36 C 0.67876(13) 0.49171(16) 0.40079(11) 0.0316(5) Uani 1 1 d .
C37 C 1.06884(16) 0.92326(17) 0.45017(11) 0.0418(7) Uani 1 1 d .
H37A H 1.1147 0.8953 0.4452 0.063 Uiso 1 1 calc R
H37B H 1.0736 0.9245 0.4907 0.063 Uiso 1 1 calc R
H37C H 1.0644 0.9833 0.4354 0.063 Uiso 1 1 calc R
C38 C 0.99617(14) 0.87084(15) 0.41744(10) 0.0305(5) Uani 1 1 d .
C39 C 0.99296(19) 0.86482(18) 0.35520(10) 0.0483(7) Uani 1 1 d .
H39A H 0.9977 0.9236 0.3408 0.072 Uiso 1 1 calc R
H39B H 0.9436 0.8389 0.3328 0.072 Uiso 1 1 calc R
H39C H 1.0356 0.8281 0.3521 0.072 Uiso 1 1 calc R
C40 C 0.92653(16) 0.92419(17) 0.42274(12) 0.0462(7) Uani 1 1 d .
H40A H 0.9266 0.9231 0.4623 0.069 Uiso 1 1 calc R
H40B H 0.8783 0.8984 0.3981 0.069 Uiso 1 1 calc R
H40C H 0.9306 0.9849 0.4111 0.069 Uiso 1 1 calc R
C41 C 0.91773(15) 0.68615(16) 0.40731(10) 0.0357(6) Uani 1 1 d .
C42 C 0.90326(18) 0.60730(17) 0.44146(11) 0.0477(8) Uani 1 1 d .
H42A H 0.8651 0.5682 0.4161 0.072 Uiso 1 1 calc R
H42B H 0.8837 0.6281 0.4717 0.072 Uiso 1 1 calc R
H42C H 0.9518 0.5754 0.4583 0.072 Uiso 1 1 calc R
C43 C 0.9387(2) 0.65082(19) 0.35570(11) 0.0573(9) Uani 1 1 d .
H43A H 0.9838 0.6122 0.3689 0.086 Uiso 1 1 calc R
H43B H 0.9507 0.7000 0.3345 0.086 Uiso 1 1 calc R
H43C H 0.8948 0.6178 0.3309 0.086 Uiso 1 1 calc R
C44 C 0.84276(16) 0.7383(2) 0.38607(13) 0.0580(9) Uani 1 1 d .
H44A H 0.8486 0.7847 0.3604 0.087 Uiso 1 1 calc R
H44B H 0.8310 0.7644 0.4185 0.087 Uiso 1 1 calc R
H44C H 0.8005 0.6991 0.3656 0.087 Uiso 1 1 calc R
C45 C 1.09614(14) 0.70652(16) 0.47240(11) 0.0339(6) Uani 1 1 d .
C46 C 0.58491(13) 0.16114(14) 0.61220(9) 0.0252(5) Uani 1 1 d .
C47 C 0.56071(16) 0.14634(16) 0.66573(9) 0.0365(6) Uani 1 1 d .
H47A H 0.6035 0.1190 0.6954 0.055 Uiso 1 1 calc R
H47B H 0.5154 0.1078 0.6564 0.055 Uiso 1 1 calc R
H47C H 0.5479 0.2027 0.6794 0.055 Uiso 1 1 calc R
C48 C 0.66031(13) 0.21460(16) 0.62775(10) 0.0335(6) Uani 1 1 d .
H48A H 0.6529 0.2702 0.6451 0.050 Uiso 1 1 calc R
H48B H 0.6742 0.2263 0.5933 0.050 Uiso 1 1 calc R
H48C H 0.7019 0.1813 0.6548 0.050 Uiso 1 1 calc R
C49 C 0.60299(14) 0.07228(15) 0.58960(10) 0.0303(5) Uani 1 1 d .
H49A H 0.6228 0.0822 0.5576 0.046 Uiso 1 1 calc R
H49B H 0.5557 0.0371 0.5768 0.046 Uiso 1 1 calc R
H49C H 0.6420 0.0411 0.6200 0.046 Uiso 1 1 calc R
C50 C 0.40743(13) 0.17201(15) 0.54026(10) 0.0279(5) Uani 1 1 d .
C51 C 0.35779(13) 0.19552(17) 0.47914(10) 0.0377(6) Uani 1 1 d .
H51A H 0.3045 0.1758 0.4727 0.057 Uiso 1 1 calc R
H51B H 0.3790 0.1665 0.4520 0.057 Uiso 1 1 calc R
H51C H 0.3584 0.2591 0.4739 0.057 Uiso 1 1 calc R
C52 C 0.50659(15) 0.36216(15) 0.62852(10) 0.0334(6) Uani 1 1 d .
H52A H 0.5548 0.3414 0.6560 0.050 Uiso 1 1 calc R
H52B H 0.4627 0.3318 0.6350 0.050 Uiso 1 1 calc R
H52C H 0.5015 0.4254 0.6332 0.050 Uiso 1 1 calc R
C53 C 0.50774(13) 0.34308(13) 0.56781(9) 0.0237(5) Uani 1 1 d .
C54 C 0.57913(14) 0.38902(15) 0.56025(10) 0.0316(5) Uani 1 1 d .
H54A H 0.5777 0.4515 0.5690 0.047 Uiso 1 1 calc R
H54B H 0.5789 0.3821 0.5209 0.047 Uiso 1 1 calc R
H54C H 0.6262 0.3627 0.5860 0.047 Uiso 1 1 calc R
C55 C 0.98472(12) 0.78357(14) 0.52215(8) 0.0210(4) Uani 1 1 d .
C56 C 0.52797(12) 0.19754(13) 0.48702(8) 0.0194(4) Uani 1 1 d .
C57 C 0.43640(14) 0.38601(15) 0.52467(10) 0.0327(6) Uani 1 1 d .
H57A H 0.3892 0.3626 0.5302 0.049 Uiso 1 1 calc R
H57B H 0.4364 0.3731 0.4859 0.049 Uiso 1 1 calc R
H57C H 0.4384 0.4496 0.5306 0.049 Uiso 1 1 calc R
C58 C 0.41214(14) 0.07094(15) 0.54321(11) 0.0345(6) Uani 1 1 d .
H58A H 0.4379 0.0526 0.5826 0.052 Uiso 1 1 calc R
H58B H 0.4417 0.0498 0.5189 0.052 Uiso 1 1 calc R
H58C H 0.3598 0.0463 0.5300 0.052 Uiso 1 1 calc R
C59 C 0.36725(15) 0.20379(18) 0.58283(12) 0.0415(6) Uani 1 1 d .
H59A H 0.3186 0.1719 0.5764 0.062 Uiso 1 1 calc R
H59B H 0.3565 0.2667 0.5775 0.062 Uiso 1 1 calc R
H59C H 0.4011 0.1931 0.6217 0.062 Uiso 1 1 calc R
C60 C 1.14958(15) 0.7506(2) 0.52689(12) 0.0485(7) Uani 1 1 d .
H60A H 1.2014 0.7247 0.5367 0.073 Uiso 1 1 calc R
H60B H 1.1285 0.7413 0.5583 0.073 Uiso 1 1 calc R
H60C H 1.1528 0.8135 0.5202 0.073 Uiso 1 1 calc R
C61 C 1.09144(19) 0.60950(18) 0.48815(14) 0.0574(8) Uani 1 1 d .
H61A H 1.0638 0.5762 0.4540 0.086 Uiso 1 1 calc R
H61B H 1.0637 0.6047 0.5161 0.086 Uiso 1 1 calc R
H61C H 1.1438 0.5859 0.5044 0.086 Uiso 1 1 calc R
C62 C 1.13364(18) 0.7128(2) 0.42547(13) 0.0549(8) Uani 1 1 d .
H62A H 1.1843 0.6840 0.4380 0.082 Uiso 1 1 calc R
H62B H 1.1403 0.7746 0.4172 0.082 Uiso 1 1 calc R
H62C H 1.1005 0.6840 0.3911 0.082 Uiso 1 1 calc R

loop_
_atom_site_aniso_label
_atom_site_aniso_U_11
_atom_site_aniso_U_22
_atom_site_aniso_U_33
_atom_site_aniso_U_23
_atom_site_aniso_U_13
_atom_site_aniso_U_12
Al3 0.0223(3) 0.0177(3) 0.0213(3) -0.0013(2) 0.0081(3) -0.0016(3)
Al4 0.0270(3) 0.0165(3) 0.0196(3) 0.0004(2) 0.0090(3) -0.0029(3)
O1 0.0279(8) 0.0221(8) 0.0241(7) -0.0009(6) 0.0129(6) -0.0061(6)
O2 0.0516(11) 0.0249(9) 0.0326(9) -0.0107(7) 0.0194(8) -0.0119(8)
O3 0.0433(10) 0.0170(8) 0.0270(8) -0.0041(6) 0.0165(7) -0.0037(7)
O4 0.0325(8) 0.0205(8) 0.0217(7) -0.0010(6) 0.0137(6) -0.0060(6)
P1 0.0200(3) 0.0143(3) 0.0201(3) -0.0001(2) 0.0089(2) -0.0006(2)
P2 0.0255(3) 0.0151(3) 0.0240(3) -0.0024(2) 0.0128(2) -0.0034(2)
F1 0.0428(8) 0.0206(7) 0.0529(9) -0.0032(6) 0.0208(7) 0.0016(6)
F2 0.0471(10) 0.0571(11) 0.0744(11) 0.0175(9) 0.0295(9) 0.0296(8)
F3 0.0215(8) 0.1209(17) 0.0601(11) -0.0025(11) 0.0072(7) 0.0093(9)
F4 0.0393(9) 0.0848(13) 0.0576(10) -0.0316(9) 0.0163(8) -0.0324(9)
F5 0.0437(9) 0.0282(8) 0.0564(9) -0.0188(7) 0.0229(7) -0.0105(6)
F6 0.0322(8) 0.0407(9) 0.0393(8) 0.0194(6) 0.0007(6) -0.0059(6)
F7 0.0375(9) 0.0602(11) 0.0458(9) 0.0085(8) -0.0022(7) -0.0260(8)
F8 0.0487(9) 0.0320(8) 0.0672(10) 0.0134(7) 0.0236(8) -0.0139(7)
F9 0.0449(10) 0.0741(12) 0.0746(12) 0.0567(10) 0.0123(9) -0.0015(9)
F10 0.0299(8) 0.0789(12) 0.0344(8) 0.0233(8) -0.0024(6) -0.0134(8)
F11 0.0414(8) 0.0326(8) 0.0243(7) 0.0073(5) 0.0099(6) 0.0154(6)
F12 0.0549(9) 0.0393(8) 0.0270(7) -0.0047(6) 0.0137(7) 0.0150(7)
F13 0.0453(9) 0.0291(8) 0.0495(9) -0.0003(6) 0.0192(7) 0.0170(6)
F14 0.0307(7) 0.0420(9) 0.0385(8) 0.0135(6) 0.0079(6) 0.0150(6)
F15 0.0289(7) 0.0410(8) 0.0237(6) 0.0013(6) 0.0058(5) 0.0027(6)
F16 0.0311(7) 0.0425(8) 0.0225(6) -0.0039(6) 0.0067(5) 0.0001(6)
F17 0.0339(8) 0.0515(9) 0.0378(8) 0.0078(7) 0.0073(6) 0.0158(7)
F18 0.0508(9) 0.0391(9) 0.0494(9) -0.0034(7) 0.0217(7) 0.0185(7)
F19 0.0591(10) 0.0362(8) 0.0274(7) -0.0078(6) 0.0157(7) 0.0057(7)
F20 0.0453(8) 0.0340(8) 0.0222(6) 0.0036(6) 0.0063(6) 0.0098(6)
F21 0.0328(8) 0.0454(9) 0.0334(7) 0.0049(6) 0.0072(6) -0.0076(7)
F22 0.0425(9) 0.0497(10) 0.0572(10) -0.0100(8) 0.0161(8) -0.0262(8)
F23 0.0557(10) 0.0235(8) 0.0766(11) 0.0075(7) 0.0346(9) -0.0124(7)
F24 0.0631(10) 0.0383(9) 0.0450(9) 0.0203(7) 0.0202(8) -0.0020(8)
F25 0.0592(10) 0.0326(8) 0.0260(7) 0.0004(6) 0.0112(7) -0.0152(7)
F26 0.0522(10) 0.0312(8) 0.0583(10) -0.0046(7) 0.0228(8) 0.0087(7)
F27 0.0475(10) 0.0701(12) 0.0712(12) 0.0160(9) 0.0229(9) 0.0311(9)
F28 0.0251(8) 0.0994(15) 0.0526(10) 0.0217(10) 0.0044(7) -0.0050(8)
F29 0.0428(9) 0.0572(11) 0.0529(10) 0.0034(8) 0.0027(7) -0.0287(8)
F30 0.0379(8) 0.0243(7) 0.0413(8) 0.0041(6) 0.0055(6) -0.0070(6)
C1 0.0251(11) 0.0220(11) 0.0243(10) -0.0002(9) 0.0120(9) 0.0004(9)
C2 0.0247(12) 0.0353(14) 0.0280(12) 0.0074(10) 0.0072(10) -0.0024(10)
C3 0.0336(13) 0.0351(14) 0.0413(14) 0.0209(11) 0.0141(11) 0.0039(11)
C4 0.0351(13) 0.0219(12) 0.0434(14) 0.0052(10) 0.0194(11) -0.0062(10)
C5 0.0287(12) 0.0290(13) 0.0339(13) 0.0001(10) 0.0089(10) -0.0079(10)
C6 0.0275(12) 0.0217(11) 0.0250(11) 0.0057(9) 0.0087(9) 0.0004(9)
C7 0.0256(11) 0.0234(11) 0.0223(10) -0.0025(9) 0.0115(9) -0.0017(9)
C8 0.0272(12) 0.0284(13) 0.0290(12) 0.0009(9) 0.0135(10) -0.0005(10)
C9 0.0329(14) 0.0419(15) 0.0399(14) 0.0090(12) 0.0197(11) 0.0127(12)
C10 0.0189(12) 0.074(2) 0.0346(14) 0.0003(13) 0.0089(10) 0.0040(13)
C11 0.0286(13) 0.0594(18) 0.0320(13) -0.0144(12) 0.0123(11) -0.0184(13)
C12 0.0317(12) 0.0288(13) 0.0285(12) -0.0091(10) 0.0154(10) -0.0044(10)
C13 0.0210(11) 0.0204(11) 0.0254(11) 0.0021(8) 0.0117(9) -0.0011(8)
C14 0.0218(11) 0.0269(12) 0.0231(11) 0.0014(9) 0.0109(9) -0.0049(9)
C15 0.0195(11) 0.0278(12) 0.0319(12) 0.0104(10) 0.0088(9) 0.0032(9)
C16 0.0281(12) 0.0216(12) 0.0376(13) 0.0010(9) 0.0170(10) 0.0049(9)
C17 0.0322(12) 0.0274(12) 0.0240(11) 0.0011(9) 0.0132(10) 0.0032(10)
C18 0.0265(11) 0.0222(11) 0.0231(11) 0.0062(9) 0.0081(9) 0.0032(9)
C19 0.0312(13) 0.0268(13) 0.0357(13) 0.0005(10) 0.0183(10) 0.0038(10)
C20 0.0381(13) 0.0267(12) 0.0231(11) -0.0019(9) 0.0142(10) -0.0021(10)
C21 0.0292(12) 0.0224(12) 0.0220(11) 0.0035(9) 0.0081(9) -0.0004(9)
C22 0.0260(11) 0.0182(11) 0.0224(10) 0.0009(8) 0.0108(9) -0.0056(9)
C23 0.0252(11) 0.0252(12) 0.0214(10) -0.0003(9) 0.0094(9) -0.0046(9)
C24 0.0242(12) 0.0321(13) 0.0298(12) 0.0062(10) 0.0102(10) 0.0013(10)
C25 0.0294(12) 0.0289(12) 0.0209(10) 0.0031(9) 0.0116(9) -0.0005(10)
C26 0.0294(12) 0.0306(13) 0.0249(11) 0.0074(9) 0.0073(10) -0.0033(10)
C27 0.0337(14) 0.0459(16) 0.0298(13) 0.0061(11) 0.0067(11) -0.0137(12)
C28 0.0254(13) 0.066(2) 0.0336(13) 0.0151(13) 0.0095(11) -0.0003(13)
C29 0.0350(14) 0.0529(18) 0.0410(15) 0.0139(13) 0.0190(12) 0.0172(13)
C30 0.0394(14) 0.0305(14) 0.0345(13) 0.0013(11) 0.0172(11) 0.0033(11)
C31 0.0259(12) 0.0277(12) 0.0325(12) 0.0019(10) 0.0165(10) 0.0014(10)
C32 0.0311(12) 0.0177(11) 0.0276(11) -0.0005(9) 0.0155(10) 0.0011(9)
C33 0.0349(13) 0.0219(12) 0.0296(12) -0.0011(9) 0.0152(10) -0.0028(10)
C34 0.0387(13) 0.0220(12) 0.0344(13) 0.0076(10) 0.0212(11) 0.0049(10)
C35 0.0342(13) 0.0183(12) 0.0529(15) 0.0044(11) 0.0263(12) -0.0023(10)
C36 0.0255(12) 0.0282(13) 0.0460(14) -0.0092(11) 0.0181(11) -0.0102(10)
C37 0.0569(17) 0.0254(13) 0.0498(16) 0.0003(11) 0.0263(14) -0.0157(12)
C38 0.0407(14) 0.0182(11) 0.0356(13) 0.0047(9) 0.0165(11) -0.0018(10)
C39 0.076(2) 0.0378(16) 0.0343(14) 0.0097(12) 0.0210(14) -0.0111(14)
C40 0.0489(17) 0.0279(14) 0.0597(18) 0.0058(12) 0.0141(14) 0.0070(12)
C41 0.0450(15) 0.0267(13) 0.0351(13) -0.0119(10) 0.0124(11) -0.0150(11)
C42 0.070(2) 0.0354(15) 0.0455(15) -0.0169(12) 0.0300(14) -0.0353(14)
C43 0.095(3) 0.0440(18) 0.0398(15) -0.0202(13) 0.0312(16) -0.0313(17)
C44 0.0365(16) 0.064(2) 0.063(2) -0.0153(16) 0.0008(14) -0.0194(15)
C45 0.0333(13) 0.0276(13) 0.0467(15) 0.0025(11) 0.0211(11) 0.0075(10)
C46 0.0308(12) 0.0202(11) 0.0224(11) 0.0024(8) 0.0051(9) 0.0046(9)
C47 0.0543(17) 0.0317(14) 0.0246(12) 0.0060(10) 0.0139(11) 0.0071(12)
C48 0.0250(12) 0.0341(14) 0.0349(13) -0.0030(10) 0.0001(10) 0.0015(10)
C49 0.0360(13) 0.0218(12) 0.0320(12) 0.0046(9) 0.0089(10) 0.0079(10)
C50 0.0246(12) 0.0237(12) 0.0393(13) -0.0043(10) 0.0154(10) -0.0057(9)
C51 0.0230(12) 0.0382(15) 0.0463(15) -0.0055(12) 0.0030(11) -0.0034(11)
C52 0.0442(15) 0.0251(13) 0.0331(13) -0.0076(10) 0.0155(11) 0.0016(11)
C53 0.0299(12) 0.0155(11) 0.0267(11) -0.0030(8) 0.0105(9) 0.0002(9)
C54 0.0388(14) 0.0166(11) 0.0420(13) -0.0052(10) 0.0163(11) -0.0083(10)
C55 0.0219(11) 0.0203(11) 0.0213(10) -0.0009(9) 0.0075(8) 0.0004(9)
C56 0.0204(10) 0.0190(11) 0.0188(10) 0.0017(8) 0.0062(8) 0.0008(8)
C57 0.0383(14) 0.0201(12) 0.0394(13) 0.0032(10) 0.0117(11) 0.0064(10)
C58 0.0364(14) 0.0226(12) 0.0498(15) -0.0053(11) 0.0210(12) -0.0131(10)
C59 0.0362(14) 0.0376(15) 0.0628(17) -0.0074(13) 0.0328(13) -0.0073(12)
C60 0.0309(14) 0.0565(19) 0.0559(18) 0.0041(14) 0.0105(13) 0.0054(13)
C61 0.063(2) 0.0353(17) 0.081(2) 0.0146(15) 0.0332(17) 0.0200(15)
C62 0.0551(19) 0.0527(19) 0.071(2) 0.0031(16) 0.0399(16) 0.0129(15)

loop_
_atom_type_symbol
_atom_type_description
_atom_type_scat_dispersion_real
_atom_type_scat_dispersion_imag
_atom_type_scat_source
C C 0.0033 0.0016 'International Tables Vol C Tables 4.2.6.8 and 6.1.1.4'
H H 0.0000 0.0000 'International Tables Vol C Tables 4.2.6.8 and 6.1.1.4'
O O 0.0106 0.0060 'International Tables Vol C Tables 4.2.6.8 and 6.1.1.4'
F F 0.0171 0.0103 'International Tables Vol C Tables 4.2.6.8 and 6.1.1.4'
Al Al 0.0645 0.0514 'International Tables Vol C Tables 4.2.6.8 and 6.1.1.4'
P P 0.1023 0.0942 'International Tables Vol C Tables 4.2.6.8 and 6.1.1.4'

loop_
_geom_angle_atom_site_label_1
_geom_angle_atom_site_label_2
_geom_angle_atom_site_label_3
_geom_angle
O1 Al3 C13 112.87(8)
O1 Al3 C7 102.25(8)
C13 Al3 C7 116.14(9)
O1 Al3 C1 103.80(8)
C13 Al3 C1 107.52(9)
C7 Al3 C1 113.61(9)
O4 Al4 C22 113.89(8)
O4 Al4 C32 104.24(8)
C22 Al4 C32 108.31(9)
O4 Al4 C25 102.50(8)
C22 Al4 C25 114.56(9)
C32 Al4 C25 112.87(9)
C55 O1 Al3 118.08(13)
C56 O4 Al4 118.89(13)
C56 P1 C53 110.11(10)
C56 P1 C46 105.10(10)
C53 P1 C46 113.13(10)
C56 P1 C50 101.43(10)
C53 P1 C50 112.36(10)
C46 P1 C50 113.74(10)
C41 P2 C38 112.61(11)
C41 P2 C55 110.74(10)
C38 P2 C55 104.50(10)
C41 P2 C45 113.46(12)
C38 P2 C45 112.78(11)
C55 P2 C45 101.81(10)
C6 C1 C2 114.1(2)
C6 C1 Al3 121.24(16)
C2 C1 Al3 124.63(16)
F10 C2 C1 119.9(2)
F10 C2 C3 116.6(2)
C1 C2 C3 123.5(2)
F9 C3 C4 119.3(2)
F9 C3 C2 121.3(2)
C4 C3 C2 119.4(2)
F8 C4 C3 120.1(2)
F8 C4 C5 120.3(2)
C3 C4 C5 119.6(2)
F7 C5 C4 119.7(2)
F7 C5 C6 121.7(2)
C4 C5 C6 118.6(2)
F6 C6 C5 116.37(19)
F6 C6 C1 118.95(19)
C5 C6 C1 124.7(2)
C12 C7 C8 113.7(2)
C12 C7 Al3 125.80(17)
C8 C7 Al3 120.47(16)
F1 C8 C9 116.0(2)
F1 C8 C7 118.90(19)
C9 C8 C7 125.0(2)
F2 C9 C10 120.3(2)
F2 C9 C8 121.4(2)
C10 C9 C8 118.3(2)
F3 C10 C9 120.2(3)
F3 C10 C11 119.8(3)
C9 C10 C11 119.9(2)
F4 C11 C10 119.8(2)
F4 C11 C12 120.9(3)
C10 C11 C12 119.2(2)
F5 C12 C11 117.1(2)
F5 C12 C7 119.1(2)
C11 C12 C7 123.8(2)
C14 C13 C18 114.34(19)
C14 C13 Al3 124.58(16)
C18 C13 Al3 121.08(15)
F15 C14 C13 120.24(19)
F15 C14 C15 115.94(18)
C13 C14 C15 123.8(2)
F14 C15 C16 119.4(2)
F14 C15 C14 121.6(2)
C16 C15 C14 118.95(19)
F13 C16 C17 120.2(2)
F13 C16 C15 120.1(2)
C17 C16 C15 119.8(2)
F12 C17 C16 119.5(2)
F12 C17 C18 121.75(19)
C16 C17 C18 118.7(2)
F11 C18 C17 116.85(18)
F11 C18 C13 118.80(19)
C17 C18 C13 124.35(19)
F18 C19 C20 119.8(2)
F18 C19 C24 120.4(2)
C20 C19 C24 119.8(2)
F19 C20 C19 119.7(2)
F19 C20 C21 121.6(2)
C19 C20 C21 118.7(2)
F20 C21 C20 117.04(18)
F20 C21 C22 118.71(19)
C20 C21 C22 124.3(2)
C23 C22 C21 114.3(2)
C23 C22 Al4 125.65(16)
C21 C22 Al4 120.05(16)
F16 C23 C24 116.45(19)
F16 C23 C22 119.76(19)
C24 C23 C22 123.8(2)
F17 C24 C19 119.4(2)
F17 C24 C23 121.5(2)
C19 C24 C23 119.1(2)
C30 C25 C26 114.1(2)
C30 C25 Al4 122.25(18)
C26 C25 Al4 123.62(17)
F30 C26 C27 116.7(2)
F30 C26 C25 119.6(2)
C27 C26 C25 123.7(2)
F29 C27 C28 119.7(2)
F29 C27 C26 121.0(2)
C28 C27 C26 119.2(2)
F28 C28 C27 120.3(3)
F28 C28 C29 120.1(3)
C27 C28 C29 119.7(2)
F27 C29 C28 119.5(2)
F27 C29 C30 121.3(3)
C28 C29 C30 119.1(2)
F26 C30 C29 116.9(2)
F26 C30 C25 119.0(2)
C29 C30 C25 124.2(2)
F21 C31 C32 119.6(2)
F21 C31 C36 116.3(2)
C32 C31 C36 124.0(2)
C31 C32 C33 114.2(2)
C31 C32 Al4 124.33(16)
C33 C32 Al4 121.42(16)
F25 C33 C34 116.2(2)
F25 C33 C32 119.53(19)
C34 C33 C32 124.3(2)
F24 C34 C35 120.1(2)
F24 C34 C33 121.3(2)
C35 C34 C33 118.6(2)
F23 C35 C34 120.1(2)
F23 C35 C36 119.8(2)
C34 C35 C36 120.1(2)
F22 C36 C35 120.1(2)
F22 C36 C31 121.2(2)
C35 C36 C31 118.7(2)
C39 C38 C37 108.4(2)
C39 C38 C40 110.2(2)
C37 C38 C40 105.9(2)
C39 C38 P2 112.44(17)
C37 C38 P2 110.31(16)
C40 C38 P2 109.37(17)
C44 C41 C42 107.9(2)
C44 C41 C43 108.9(2)
C42 C41 C43 108.2(2)
C44 C41 P2 109.35(17)
C42 C41 P2 112.62(17)
C43 C41 P2 109.75(18)
C62 C45 C61 109.1(2)
C62 C45 C60 109.1(2)
C61 C45 C60 105.4(2)
C62 C45 P2 111.91(18)
C61 C45 P2 111.08(19)
C60 C45 P2 109.91(17)
C48 C46 C47 109.69(19)
C48 C46 C49 106.35(19)
C47 C46 C49 109.60(18)
C48 C46 P1 109.25(15)
C47 C46 P1 111.21(16)
C49 C46 P1 110.61(14)
C59 C50 C51 110.0(2)
C59 C50 C58 108.3(2)
C51 C50 C58 106.58(19)
C59 C50 P1 111.91(16)
C51 C50 P1 109.39(16)
C58 C50 P1 110.59(16)
C52 C53 C54 107.73(18)
C52 C53 C57 109.19(19)
C54 C53 C57 106.35(18)
C52 C53 P1 110.19(15)
C54 C53 P1 113.04(15)
C57 C53 P1 110.20(15)
O2 C55 O1 125.8(2)
O2 C55 P2 118.73(17)
O1 C55 P2 115.32(15)
O3 C56 O4 126.15(19)
O3 C56 P1 117.35(16)
O4 C56 P1 116.47(15)

loop_
_geom_bond_atom_site_label_1
_geom_bond_atom_site_label_2
_geom_bond_distance
Al3 O1 1.8311(15)
Al3 C13 1.998(2)
Al3 C7 1.999(2)
Al3 C1 1.999(2)
Al4 O4 1.8264(15)
Al4 C22 1.997(2)
Al4 C32 1.999(2)
Al4 C25 2.002(2)
O1 C55 1.289(3)
O2 C55 1.208(2)
O3 C56 1.211(2)
O4 C56 1.289(2)
P1 C56 1.884(2)
P1 C53 1.884(2)
P1 C46 1.891(2)
P1 C50 1.891(2)
P2 C41 1.882(2)
P2 C38 1.885(2)
P2 C55 1.885(2)
P2 C45 1.893(2)
F1 C8 1.360(3)
F2 C9 1.345(3)
F3 C10 1.347(3)
F4 C11 1.350(3)
F5 C12 1.352(3)
F6 C6 1.362(2)
F7 C5 1.342(3)
F8 C4 1.344(3)
F9 C3 1.340(3)
F10 C2 1.350(3)
F11 C18 1.359(2)
F12 C17 1.343(2)
F13 C16 1.349(2)
F14 C15 1.353(2)
F15 C14 1.360(2)
F16 C23 1.355(2)
F17 C24 1.346(2)
F18 C19 1.343(3)
F19 C20 1.343(2)
F20 C21 1.358(2)
F21 C31 1.360(3)
F22 C36 1.348(3)
F23 C35 1.348(3)
F24 C34 1.339(3)
F25 C33 1.356(3)
F26 C30 1.364(3)
F27 C29 1.353(3)
F28 C28 1.348(3)
F29 C27 1.348(3)
F30 C26 1.348(3)
C1 C6 1.380(3)
C1 C2 1.382(3)
C2 C3 1.383(3)
C3 C4 1.373(3)
C4 C5 1.375(3)
C5 C6 1.378(3)
C7 C12 1.381(3)
C7 C8 1.390(3)
C8 C9 1.375(3)
C9 C10 1.373(4)
C10 C11 1.379(4)
C11 C12 1.381(3)
C13 C14 1.378(3)
C13 C18 1.380(3)
C14 C15 1.382(3)
C15 C16 1.378(3)
C16 C17 1.372(3)
C17 C18 1.378(3)
C19 C20 1.374(3)
C19 C24 1.378(3)
C20 C21 1.378(3)
C21 C22 1.384(3)
C22 C23 1.382(3)
C23 C24 1.380(3)
C25 C30 1.384(3)
C25 C26 1.385(3)
C26 C27 1.384(3)
C27 C28 1.371(4)
C28 C29 1.372(4)
C29 C30 1.376(4)
C31 C32 1.374(3)
C31 C36 1.383(3)
C32 C33 1.384(3)
C33 C34 1.377(3)
C34 C35 1.370(3)
C35 C36 1.374(3)
C37 C38 1.541(3)
C38 C39 1.527(3)
C38 C40 1.547(4)
C41 C44 1.524(4)
C41 C42 1.541(3)
C41 C43 1.542(4)
C45 C62 1.526(4)
C45 C61 1.541(4)
C45 C60 1.548(4)
C46 C48 1.539(3)
C46 C47 1.540(3)
C46 C49 1.542(3)
C50 C59 1.539(3)
C50 C51 1.542(3)
C50 C58 1.546(3)
C52 C53 1.539(3)
C53 C54 1.540(3)
C53 C57 1.545(3)
